data_4128949
loop_
_publ_author_name
'Fairbanks, Simon D.'
'Robertson, Craig C.'
'Keene, F. Richard'
'Thomas, Jim A.'
'Williamson, Mike P.'

_publ_section_title
;
 Structural Investigation into the Threading Intercalation of a Chiral
 Dinuclear Ruthenium(II) Polypyridyl Complex through a B-DNA
 Oligonucleotide.
;
_journal_issue 11
_journal_name_full 'Journal of the American Chemical Society'
_journal_page_first 4644
_journal_page_last 4652
_journal_paper_doi 10.1021/jacs.8b12280
_journal_volume 141
_journal_year 2019
_chemical_absolute_configuration ad
_chemical_formula_moiety 'C64 H44 N14 Ru2, 4(F6 P)'
_chemical_formula_sum 'C64 H44 F24 N14 P4 Ru2'
_chemical_formula_weight 1791.14
_space_group_crystal_system monoclinic
_space_group_IT_number 4
_space_group_name_Hall 'P 2yb'
_space_group_name_H-M_alt 'P 1 21 1'
_atom_sites_solution_hydrogens geom
_atom_sites_solution_primary dual
_audit_creation_date 2018-09-11
_audit_creation_method
;
Olex2 1.2
(compiled 2018.05.29 svn.r3508 for OlexSys, GUI svn.r5506)
;
_cell_angle_alpha 90
_cell_angle_beta 97.129(5)
_cell_angle_gamma 90
_cell_formula_units_Z 2
_cell_length_a 12.5327(14)
_cell_length_b 16.3645(19)
_cell_length_c 21.809(3)
_cell_measurement_reflns_used 9640
_cell_measurement_temperature 100
_cell_measurement_theta_max 22.73
_cell_measurement_theta_min 2.18
_cell_volume 4438.3(9)
_computing_cell_refinement 'SAINT v8.37A (Bruker, 2015)'
_computing_data_reduction 'SAINT v8.37A (Bruker, 2015)'
_computing_molecular_graphics 'Olex2 (Dolomanov et al., 2009)'
_computing_publication_material 'Olex2 (Dolomanov et al., 2009)'
_computing_structure_refinement 'XL (Sheldrick, 2008)'
_computing_structure_solution 'XT (Sheldrick, 2015)'
_diffrn_ambient_temperature 100
_diffrn_measured_fraction_theta_full 0.997
_diffrn_measured_fraction_theta_max 0.992
_diffrn_measurement_device_type 'Bruker APEX-II CCD'
_diffrn_measurement_method '\f and \w scans'
_diffrn_radiation_type MoK\a
_diffrn_radiation_wavelength 0.71073
_diffrn_reflns_av_R_equivalents 0.1023
_diffrn_reflns_av_unetI/netI 0.1197
_diffrn_reflns_Laue_measured_fraction_full 0.997
_diffrn_reflns_Laue_measured_fraction_max 0.992
_diffrn_reflns_limit_h_max 14
_diffrn_reflns_limit_h_min -16
_diffrn_reflns_limit_k_max 21
_diffrn_reflns_limit_k_min -21
_diffrn_reflns_limit_l_max 28
_diffrn_reflns_limit_l_min -24
_diffrn_reflns_number 77631
_diffrn_reflns_point_group_measured_fraction_full 0.997
_diffrn_reflns_point_group_measured_fraction_max 0.987
_diffrn_reflns_theta_full 25.242
_diffrn_reflns_theta_max 27.579
_diffrn_reflns_theta_min 1.560
_diffrn_standards_number 0
_exptl_absorpt_coefficient_mu 0.504
_exptl_absorpt_correction_T_max 0.7456
_exptl_absorpt_correction_T_min 0.6325
_exptl_absorpt_correction_type multi-scan
_exptl_absorpt_process_details
'SADABS-2014/5 (Bruker,2014/5) was used for absorption correction. wR2(int) was 0.0851 before and 0.0774 after correction. The Ratio of minimum to maximum transmission is 0.8483. The \l/2 correction factor is 0.00150.'
_exptl_crystal_colour 'reddish orange'
_exptl_crystal_colour_modifier reddish
_exptl_crystal_colour_primary orange
_exptl_crystal_density_diffrn 1.340
_exptl_crystal_description block
_exptl_crystal_F_000 1780
_exptl_crystal_size_max 0.51
_exptl_crystal_size_mid 0.17
_exptl_crystal_size_min 0.104
_refine_diff_density_max 1.155
_refine_diff_density_min -0.884
_refine_diff_density_rms 0.155
_refine_ls_abs_structure_details
;
 Flack x determined using 4853 quotients [(I+)-(I-)]/[(I+)+(I-)]
 (Parsons, Flack and Wagner, Acta Cryst. B69 (2013) 249-259).
;
_refine_ls_abs_structure_Flack 0.086(17)
_refine_ls_extinction_method none
_refine_ls_goodness_of_fit_ref 0.984
_refine_ls_hydrogen_treatment constr
_refine_ls_matrix_type full
_refine_ls_number_parameters 973
_refine_ls_number_reflns 20302
_refine_ls_number_restraints 1151
_refine_ls_restrained_S_all 0.980
_refine_ls_R_factor_all 0.1158
_refine_ls_R_factor_gt 0.0758
_refine_ls_shift/su_max 0.000
_refine_ls_shift/su_mean 0.000
_refine_ls_structure_factor_coef Fsqd
_refine_ls_weighting_details 'w=1/[\s^2^(Fo^2^)+(0.1312P)^2^] where P=(Fo^2^+2Fc^2^)/3'
_refine_ls_weighting_scheme calc
_refine_ls_wR_factor_gt 0.1894
_refine_ls_wR_factor_ref 0.2114
_reflns_Friedel_coverage 0.923
_reflns_Friedel_fraction_full 0.996
_reflns_Friedel_fraction_max 0.982
_reflns_number_gt 13917
_reflns_number_total 20302
_reflns_threshold_expression 'I > 2\s(I)'
_cod_data_source_file ja8b12280_si_002.cif
_cod_data_source_block iaj672k_0m
_cod_depositor_comments
;

2020-09-02
Z value and formula fixed to values more according to usual
chemical conventions.                 miguel
;
_cod_original_formula_sum 'C32 H22 F12 N7 P2 Ru'
_cod_original_formula_weight 895.57
_cod_original_formula_moiety '0.5(C64 H44 N14 Ru2), 2(F6 P)'
_cod_original_formula_units_Z 4
_cod_database_code 4128949
_shelx_shelxl_version_number 2016/6
_shelx_space_group_comment
;
The symmetry employed for this shelxl refinement is uniquely defined
by the following loop, which should always be used as a source of
symmetry information in preference to the above space-group names.
They are only intended as comments.
;
_shelx_estimated_absorpt_t_max 0.949
_shelx_estimated_absorpt_t_min 0.783
_olex2_refinement_description
;
1. Fixed Uiso
 At 1.2 times of:
  All C(H) groups
2. Restrained distances
 P4-F21 \\sim P4-F22 \\sim P4-F23 \\sim P4-F24 \\sim P4-F20 \\sim P4-F19
 with sigma of 0.02
 F21-F22 \\sim F21-F24 \\sim F21-F20 \\sim F21-F19 \\sim F23-F22 \\sim F23-F24
\\sim F23-F20 \\sim F23-F19
 \\sim F24-F21 \\sim F24-F23 \\sim F22-F23 \\sim F22-F21
 with sigma of 0.04
 F21-F23 \\sim F22-F24 \\sim F19-F20
 with sigma of 0.05
3. Uiso/Uaniso restraints and constraints
P4 \\sim F19 \\sim F20 \\sim F21 \\sim F22 \\sim F23 \\sim F24: within 2A with
sigma of 0.04 and sigma for terminal atoms of 0.08
4. Rigid body (RIGU) restrains
 All non-hydrogen atoms
 with sigma for 1-2 distances of 0.004 and sigma for 1-3 distances of 0.004
5.a Aromatic/amide H refined with riding coordinates:
 C1(H1), C2(H2), C3(H3), C8(H8), C9(H9), C10(H10), C14(H14), C15(H15),
 C16(H16), C20(H20), C21(H21), C22(H22), C25(H25), C26(H26), C27(H27), C28(H28),
  C31(H31), C32(H32), C33(H33), C34(H34), C35(H35), C36(H36), C37(H37),
 C38(H38), C41(H41), C42(H42), C43(H43), C44(H44), C45(H45), C46(H46), C47(H47),
  C48(H48), C51(H51), C52(H52), C53(H53), C54(H54), C55(H55), C56(H56),
 C57(H57), C58(H58), C61(H61), C62(H62), C63(H63), C64(H64)
;
_olex2_exptl_crystal_mounting_method 'MiTiGen microloop in fomblin oil'
_olex2_submission_special_instructions 'No special instructions were received'

loop_
_space_group_symop_operation_xyz
'x, y, z'
'-x, y+1/2, -z'

loop_
_atom_site_label
_atom_site_type_symbol
_atom_site_fract_x
_atom_site_fract_y
_atom_site_fract_z
_atom_site_U_iso_or_equiv
_atom_site_adp_type
_atom_site_occupancy
_atom_site_site_symmetry_order
_atom_site_calc_flag
_atom_site_refinement_flags_posn
_atom_site_refinement_flags_adp
Ru1 Ru 0.73902(7) 0.60852(5) 0.02543(4) 0.0215(2) Uani 1 1 d . U
Ru2 Ru 0.89372(7) 0.66733(5) 0.61487(4) 0.0214(2) Uani 1 1 d . U
N1 N 0.6542(7) 0.6125(7) 0.1011(4) 0.0264(18) Uani 1 1 d . U
N2 N 0.8629(7) 0.6257(6) 0.0960(4) 0.024(2) Uani 1 1 d . U
N3 N 0.7013(7) 0.6484(5) 0.3214(4) 0.0208(19) Uani 1 1 d . U
N4 N 0.9279(7) 0.6480(5) 0.3175(4) 0.0227(19) Uani 1 1 d . U
N5 N 0.9797(6) 0.6715(6) 0.5392(3) 0.0157(15) Uani 1 1 d . U
N6 N 0.7692(7) 0.6716(7) 0.5427(4) 0.0266(18) Uani 1 1 d . U
N7 N 0.7918(8) 0.4905(6) 0.0320(5) 0.035(2) Uani 1 1 d . U
N8 N 0.8391(7) 0.6032(8) -0.0429(4) 0.0293(19) Uani 1 1 d . U
N9 N 0.6117(7) 0.5899(6) -0.0410(4) 0.0230(19) Uani 1 1 d . U
N10 N 0.6849(7) 0.7262(6) 0.0082(4) 0.0269(19) Uani 1 1 d . U
N11 N 0.8843(10) 0.5384(7) 0.6125(6) 0.043(3) Uani 1 1 d . U
N12 N 0.8003(7) 0.6481(6) 0.6836(4) 0.0220(19) Uani 1 1 d . U
N13 N 1.0244(7) 0.6682(7) 0.6823(4) 0.0255(18) Uani 1 1 d . U
N14 N 0.9113(8) 0.7941(6) 0.6302(4) 0.028(2) Uani 1 1 d . U
C1 C 0.5464(8) 0.6115(8) 0.0993(5) 0.026(2) Uani 1 1 d . U
H1 H 0.502737 0.602580 0.061100 0.032 Uiso 1 1 calc R .
C2 C 0.4973(9) 0.6234(9) 0.1535(5) 0.036(3) Uani 1 1 d . U
H2 H 0.421436 0.628608 0.151077 0.043 Uiso 1 1 calc R .
C3 C 0.5608(9) 0.6275(7) 0.2106(5) 0.027(3) Uani 1 1 d . U
H3 H 0.529205 0.627406 0.247995 0.032 Uiso 1 1 calc R .
C4 C 0.6716(9) 0.6317(7) 0.2111(5) 0.026(2) Uani 1 1 d . U
C5 C 0.7143(9) 0.6240(6) 0.1561(5) 0.025(2) Uani 1 1 d . U
C6 C 0.8300(9) 0.6263(6) 0.1551(5) 0.022(2) Uani 1 1 d . U
C7 C 0.9008(9) 0.6318(7) 0.2084(5) 0.030(3) Uani 1 1 d . U
C8 C 1.0085(9) 0.6340(7) 0.2051(5) 0.031(3) Uani 1 1 d . U
H8 H 1.058792 0.639945 0.241184 0.037 Uiso 1 1 calc R .
C9 C 1.0427(9) 0.6273(7) 0.1460(5) 0.027(3) Uani 1 1 d . U
H9 H 1.117007 0.622137 0.141904 0.032 Uiso 1 1 calc R .
C10 C 0.9675(8) 0.6281(6) 0.0945(5) 0.024(2) Uani 1 1 d . U
H10 H 0.992689 0.630612 0.055161 0.028 Uiso 1 1 calc R .
C11 C 0.7428(9) 0.6420(6) 0.2682(5) 0.021(2) Uani 1 1 d . U
C12 C 0.7713(8) 0.6567(7) 0.3727(4) 0.0184(19) Uani 1 1 d . U
C13 C 0.7285(8) 0.6616(7) 0.4338(4) 0.0176(18) Uani 1 1 d . U
C14 C 0.6230(8) 0.6654(8) 0.4382(5) 0.025(2) Uani 1 1 d . U
H14 H 0.573007 0.664835 0.401672 0.030 Uiso 1 1 calc R .
C15 C 0.5869(9) 0.6702(9) 0.4939(5) 0.032(2) Uani 1 1 d . U
H15 H 0.512141 0.667650 0.497399 0.039 Uiso 1 1 calc R .
C16 C 0.6635(9) 0.6791(7) 0.5473(5) 0.025(2) Uani 1 1 d . U
H16 H 0.640032 0.690385 0.586193 0.030 Uiso 1 1 calc R .
C17 C 0.7987(8) 0.6716(7) 0.4862(4) 0.0200(19) Uani 1 1 d . U
C18 C 0.9155(8) 0.6677(7) 0.4841(4) 0.0165(17) Uani 1 1 d . U
C19 C 0.9594(8) 0.6632(7) 0.4273(4) 0.0176(17) Uani 1 1 d . U
C20 C 1.0690(9) 0.6653(8) 0.4305(5) 0.027(2) Uani 1 1 d . U
H20 H 1.100799 0.665796 0.393212 0.032 Uiso 1 1 calc R .
C21 C 1.1350(9) 0.6667(8) 0.4860(5) 0.025(2) Uani 1 1 d . U
H21 H 1.211095 0.663773 0.488457 0.030 Uiso 1 1 calc R .
C22 C 1.0811(9) 0.6727(8) 0.5388(5) 0.032(2) Uani 1 1 d . U
H22 H 1.124326 0.678175 0.577583 0.038 Uiso 1 1 calc R .
C23 C 0.8848(8) 0.6563(6) 0.3718(4) 0.0159(19) Uani 1 1 d . U
C24 C 0.8573(9) 0.6379(6) 0.2659(5) 0.021(2) Uani 1 1 d . U
C25 C 0.7637(9) 0.4340(7) 0.0708(6) 0.031(2) Uani 1 1 d . U
H25 H 0.704620 0.444812 0.093001 0.037 Uiso 1 1 calc R .
C26 C 0.8181(12) 0.3589(8) 0.0805(7) 0.045(3) Uani 1 1 d . U
H26 H 0.797012 0.321059 0.109746 0.054 Uiso 1 1 calc R .
C27 C 0.9029(13) 0.3401(9) 0.0470(8) 0.057(4) Uani 1 1 d . U
H27 H 0.938996 0.289094 0.052714 0.068 Uiso 1 1 calc R .
C28 C 0.9349(13) 0.3986(9) 0.0041(7) 0.052(3) Uani 1 1 d . U
H28 H 0.995960 0.388614 -0.016625 0.063 Uiso 1 1 calc R .
C29 C 0.8747(10) 0.4715(8) -0.0073(6) 0.036(3) Uani 1 1 d . U
C30 C 0.8924(9) 0.5343(8) -0.0484(5) 0.033(2) Uani 1 1 d . U
C31 C 0.9613(12) 0.5200(11) -0.0929(6) 0.052(3) Uani 1 1 d . U
H31 H 0.996577 0.469316 -0.097295 0.062 Uiso 1 1 calc R .
C32 C 0.9733(13) 0.5907(11) -0.1317(6) 0.056(4) Uani 1 1 d . U
H32 H 1.019254 0.585975 -0.163039 0.068 Uiso 1 1 calc R .
C33 C 0.9242(11) 0.6610(12) -0.1259(6) 0.052(3) Uani 1 1 d . U
H33 H 0.936400 0.706873 -0.150768 0.063 Uiso 1 1 calc R .
C34 C 0.8541(9) 0.6649(10) -0.0819(5) 0.039(3) Uani 1 1 d . U
H34 H 0.814115 0.713726 -0.078926 0.047 Uiso 1 1 calc R .
C35 C 0.5733(10) 0.5163(8) -0.0629(5) 0.030(3) Uani 1 1 d . U
H35 H 0.606517 0.468507 -0.044529 0.036 Uiso 1 1 calc R .
C36 C 0.4903(9) 0.5060(7) -0.1092(5) 0.025(2) Uani 1 1 d . U
H36 H 0.468340 0.453732 -0.125067 0.031 Uiso 1 1 calc R .
C37 C 0.4380(10) 0.5815(7) -0.1324(5) 0.027(2) Uani 1 1 d . U
H37 H 0.379424 0.579082 -0.164501 0.033 Uiso 1 1 calc R .
C38 C 0.4714(9) 0.6539(8) -0.1093(5) 0.028(2) Uani 1 1 d . U
H38 H 0.434481 0.702384 -0.123234 0.034 Uiso 1 1 calc R .
C39 C 0.5622(9) 0.6579(8) -0.0637(5) 0.026(2) Uani 1 1 d . U
C40 C 0.5982(9) 0.7346(7) -0.0335(5) 0.025(2) Uani 1 1 d . U
C41 C 0.5552(13) 0.8116(8) -0.0478(8) 0.052(4) Uani 1 1 d . U
H41 H 0.492581 0.816876 -0.076929 0.062 Uiso 1 1 calc R .
C42 C 0.6031(11) 0.8806(8) -0.0199(7) 0.042(3) Uani 1 1 d . U
H42 H 0.575549 0.933360 -0.031111 0.050 Uiso 1 1 calc R .
C43 C 0.6902(12) 0.8723(8) 0.0239(6) 0.046(3) Uani 1 1 d . U
H43 H 0.724129 0.918332 0.044456 0.055 Uiso 1 1 calc R .
C44 C 0.7286(9) 0.7900(7) 0.0375(5) 0.026(2) Uani 1 1 d . U
H44 H 0.787475 0.782071 0.068805 0.031 Uiso 1 1 calc R .
C45 C 0.9254(11) 0.4915(8) 0.5772(7) 0.042(3) Uani 1 1 d . U
H45 H 0.957970 0.514345 0.544013 0.050 Uiso 1 1 calc R .
C46 C 0.9257(17) 0.4062(10) 0.5842(10) 0.079(6) Uani 1 1 d . U
H46 H 0.964748 0.373494 0.558715 0.095 Uiso 1 1 calc R .
C47 C 0.871(3) 0.3692(12) 0.6270(13) 0.136(13) Uani 1 1 d . U
H47 H 0.866728 0.311437 0.630566 0.163 Uiso 1 1 calc R .
C48 C 0.821(2) 0.4221(12) 0.6654(11) 0.103(9) Uani 1 1 d . U
H48 H 0.787040 0.400167 0.698252 0.124 Uiso 1 1 calc R .
C49 C 0.8211(15) 0.5121(9) 0.6555(7) 0.060(4) Uani 1 1 d . U
C50 C 0.7798(12) 0.5684(8) 0.6951(6) 0.044(3) Uani 1 1 d . U
C51 C 0.7128(13) 0.5501(10) 0.7426(7) 0.056(4) Uani 1 1 d . U
H51 H 0.694182 0.495146 0.750434 0.067 Uiso 1 1 calc R .
C52 C 0.6768(11) 0.6111(11) 0.7757(5) 0.049(3) Uani 1 1 d . U
H52 H 0.636725 0.597604 0.808510 0.058 Uiso 1 1 calc R .
C53 C 0.6936(11) 0.6848(9) 0.7654(6) 0.043(3) Uani 1 1 d . U
H53 H 0.664911 0.726131 0.789173 0.052 Uiso 1 1 calc R .
C54 C 0.7549(10) 0.7057(8) 0.7187(5) 0.032(3) Uani 1 1 d . U
H54 H 0.765844 0.761915 0.710689 0.039 Uiso 1 1 calc R .
C55 C 1.0805(8) 0.5999(7) 0.7057(5) 0.026(2) Uani 1 1 d . U
H55 H 1.065678 0.547721 0.687448 0.032 Uiso 1 1 calc R .
C56 C 1.1596(10) 0.6087(10) 0.7567(6) 0.044(3) Uani 1 1 d . U
H56 H 1.194926 0.561456 0.774559 0.053 Uiso 1 1 calc R .
C57 C 1.1865(12) 0.6824(9) 0.7807(7) 0.048(3) Uani 1 1 d . U
H57 H 1.242387 0.688380 0.814088 0.058 Uiso 1 1 calc R .
C58 C 1.1302(11) 0.7489(7) 0.7554(6) 0.036(3) Uani 1 1 d . U
H58 H 1.150303 0.801055 0.772097 0.044 Uiso 1 1 calc R .
C59 C 1.0463(9) 0.7461(7) 0.7073(5) 0.026(2) Uani 1 1 d . U
C60 C 0.9871(10) 0.8100(7) 0.6771(5) 0.031(2) Uani 1 1 d . U
C61 C 1.0057(12) 0.8959(8) 0.6920(7) 0.047(3) Uani 1 1 d . U
H61 H 1.059031 0.910374 0.724973 0.057 Uiso 1 1 calc R .
C62 C 0.9498(12) 0.9547(8) 0.6605(7) 0.045(3) Uani 1 1 d . U
H62 H 0.962044 1.010643 0.670594 0.053 Uiso 1 1 calc R .
C63 C 0.8737(12) 0.9316(8) 0.6128(7) 0.044(3) Uani 1 1 d . U
H63 H 0.830425 0.971319 0.589711 0.053 Uiso 1 1 calc R .
C64 C 0.8612(9) 0.8479(7) 0.5987(5) 0.025(2) Uani 1 1 d . U
H64 H 0.812591 0.832157 0.563806 0.030 Uiso 1 1 calc R .
P1 P 0.5983(4) 0.3819(2) 0.2189(2) 0.0540(10) Uani 1 1 d . U
F1 F 0.4850(8) 0.3335(6) 0.2047(5) 0.080(3) Uani 1 1 d . U
F2 F 0.7113(7) 0.4302(5) 0.2291(4) 0.057(2) Uani 1 1 d . U
F3 F 0.6493(7) 0.3203(5) 0.1740(4) 0.056(2) Uani 1 1 d . U
F4 F 0.6390(9) 0.3208(6) 0.2758(5) 0.078(3) Uani 1 1 d . U
F5 F 0.5471(10) 0.4474(7) 0.2642(5) 0.087(3) Uani 1 1 d . U
F6 F 0.5592(7) 0.4400(5) 0.1590(4) 0.052(2) Uani 1 1 d . U
P2 P 0.3049(3) 0.6731(3) 0.31193(15) 0.0487(9) Uani 1 1 d . U
F7 F 0.4133(6) 0.6217(9) 0.3235(4) 0.088(4) Uani 1 1 d . U
F8 F 0.1952(8) 0.7258(6) 0.2969(4) 0.061(2) Uani 1 1 d . U
F9 F 0.2337(6) 0.5953(6) 0.3207(4) 0.053(2) Uani 1 1 d . U
F10 F 0.3112(8) 0.6983(7) 0.3840(4) 0.076(3) Uani 1 1 d . U
F11 F 0.3726(9) 0.7532(8) 0.3020(5) 0.096(4) Uani 1 1 d . U
F12 F 0.3017(6) 0.6496(6) 0.2408(3) 0.058(2) Uani 1 1 d . U
P3 P 0.2387(2) 0.6177(2) 0.99989(15) 0.0363(7) Uani 1 1 d . U
F13 F 0.1688(7) 0.5409(5) 1.0024(5) 0.067(3) Uani 1 1 d . U
F14 F 0.3118(8) 0.7006(6) 1.0036(6) 0.081(3) Uani 1 1 d . U
F15 F 0.1374(8) 0.6765(7) 1.0048(5) 0.082(3) Uani 1 1 d . U
F16 F 0.2617(6) 0.6185(7) 1.0733(4) 0.066(3) Uani 1 1 d . U
F17 F 0.3442(6) 0.5665(4) 0.9972(3) 0.0391(16) Uani 1 1 d . U
F18 F 0.2164(7) 0.6267(9) 0.9276(4) 0.089(4) Uani 1 1 d . U
P4 P 0.1138(7) 0.3707(5) 0.7985(4) 0.124(3) Uani 1 1 d D U
F19 F 0.2065(12) 0.3053(8) 0.8061(7) 0.127(5) Uani 1 1 d D U
F20 F 0.023(2) 0.4372(14) 0.7964(13) 0.261(11) Uani 1 1 d D U
F21 F 0.1733(18) 0.4390(9) 0.8395(8) 0.190(8) Uani 1 1 d D U
F22 F 0.0637(13) 0.3259(12) 0.8550(7) 0.156(6) Uani 1 1 d D U
F23 F 0.0444(15) 0.3112(13) 0.7516(8) 0.184(7) Uani 1 1 d D U
F24 F 0.149(2) 0.4036(13) 0.7355(8) 0.221(9) Uani 1 1 d D U

loop_
_atom_site_aniso_label
_atom_site_aniso_U_11
_atom_site_aniso_U_22
_atom_site_aniso_U_33
_atom_site_aniso_U_23
_atom_site_aniso_U_13
_atom_site_aniso_U_12
Ru1 0.0216(4) 0.0289(5) 0.0151(4) -0.0021(4) 0.0071(3) -0.0006(4)
Ru2 0.0289(5) 0.0228(4) 0.0144(4) -0.0012(4) 0.0099(3) -0.0007(4)
N1 0.027(4) 0.029(5) 0.025(4) 0.004(4) 0.007(3) 0.003(5)
N2 0.025(4) 0.034(6) 0.017(4) -0.001(4) 0.013(3) 0.009(4)
N3 0.022(4) 0.026(5) 0.016(4) 0.008(3) 0.009(3) 0.004(4)
N4 0.028(5) 0.028(5) 0.014(4) 0.001(3) 0.008(3) 0.004(4)
N5 0.018(3) 0.021(4) 0.011(3) 0.000(4) 0.009(3) 0.000(4)
N6 0.028(4) 0.034(5) 0.020(4) -0.004(4) 0.012(3) 0.002(4)
N7 0.031(6) 0.035(5) 0.041(6) -0.003(4) 0.012(4) 0.005(4)
N8 0.024(4) 0.050(5) 0.012(4) -0.003(4) -0.004(3) -0.003(4)
N9 0.021(4) 0.035(5) 0.014(4) -0.005(3) 0.006(3) -0.002(3)
N10 0.019(5) 0.033(4) 0.028(5) -0.002(4) 0.000(3) 0.001(4)
N11 0.050(7) 0.037(5) 0.045(7) -0.005(4) 0.016(5) -0.010(5)
N12 0.018(4) 0.032(4) 0.014(4) -0.004(3) -0.003(3) 0.003(3)
N13 0.033(5) 0.030(4) 0.014(4) 0.003(4) 0.005(3) 0.002(4)
N14 0.030(5) 0.041(5) 0.015(4) 0.002(4) 0.011(3) 0.005(4)
C1 0.024(5) 0.033(5) 0.023(5) -0.003(5) 0.009(4) 0.004(5)
C2 0.013(5) 0.067(9) 0.028(5) -0.003(6) 0.008(4) -0.006(6)
C3 0.025(5) 0.037(7) 0.020(5) -0.005(5) 0.008(4) 0.003(5)
C4 0.019(4) 0.043(7) 0.016(4) 0.002(4) 0.006(3) 0.000(4)
C5 0.031(5) 0.022(6) 0.025(4) -0.001(4) 0.011(4) 0.002(4)
C6 0.030(5) 0.025(6) 0.014(4) 0.002(4) 0.013(3) 0.012(4)
C7 0.023(5) 0.046(7) 0.022(4) -0.006(5) 0.007(4) 0.003(5)
C8 0.026(5) 0.045(7) 0.023(5) -0.001(5) 0.012(4) 0.015(5)
C9 0.019(5) 0.039(7) 0.024(5) 0.002(5) 0.011(4) -0.001(5)
C10 0.021(4) 0.028(6) 0.022(5) -0.009(4) 0.003(4) -0.003(4)
C11 0.023(5) 0.022(5) 0.020(4) -0.001(4) 0.006(3) 0.006(4)
C12 0.022(4) 0.022(5) 0.014(4) 0.006(4) 0.013(3) 0.006(4)
C13 0.020(4) 0.018(4) 0.018(4) 0.005(4) 0.016(3) 0.003(4)
C14 0.016(4) 0.043(6) 0.018(4) -0.007(5) 0.011(3) 0.003(5)
C15 0.016(5) 0.055(7) 0.029(5) 0.002(6) 0.016(4) -0.003(6)
C16 0.026(5) 0.035(7) 0.017(4) -0.012(5) 0.017(4) -0.006(5)
C17 0.016(4) 0.022(5) 0.023(4) -0.014(4) 0.009(3) -0.008(4)
C18 0.023(4) 0.019(4) 0.010(4) 0.003(4) 0.009(3) 0.003(4)
C19 0.026(4) 0.014(4) 0.014(4) 0.002(4) 0.009(3) 0.000(4)
C20 0.028(5) 0.032(5) 0.022(5) 0.000(5) 0.008(4) -0.009(5)
C21 0.024(5) 0.032(5) 0.021(4) -0.002(5) 0.006(3) -0.011(5)
C22 0.027(5) 0.045(7) 0.024(5) 0.012(6) 0.005(4) 0.007(6)
C23 0.024(4) 0.014(5) 0.011(4) 0.006(4) 0.007(3) 0.002(4)
C24 0.020(4) 0.028(5) 0.016(4) 0.005(4) 0.008(3) -0.001(4)
C25 0.023(6) 0.024(5) 0.046(7) -0.007(5) 0.004(5) -0.007(4)
C26 0.060(9) 0.025(6) 0.047(8) 0.004(5) -0.005(6) 0.005(6)
C27 0.057(9) 0.036(7) 0.075(10) -0.003(6) -0.002(7) 0.009(6)
C28 0.051(9) 0.049(7) 0.055(9) -0.014(6) -0.001(6) 0.015(6)
C29 0.026(6) 0.045(6) 0.036(6) -0.006(5) 0.004(5) 0.003(5)
C30 0.017(5) 0.053(6) 0.026(5) -0.007(4) -0.006(4) -0.005(5)
C31 0.042(8) 0.078(9) 0.038(7) -0.013(6) 0.015(6) -0.009(7)
C32 0.061(10) 0.085(10) 0.028(7) -0.015(6) 0.025(6) -0.006(7)
C33 0.045(8) 0.086(9) 0.029(6) -0.001(8) 0.019(5) -0.004(8)
C34 0.031(6) 0.068(7) 0.020(5) 0.010(6) 0.010(4) -0.002(6)
C35 0.038(7) 0.037(6) 0.015(5) -0.010(4) 0.002(4) -0.005(5)
C36 0.028(6) 0.027(5) 0.021(5) -0.006(4) 0.001(4) -0.006(4)
C37 0.026(6) 0.035(6) 0.020(6) -0.008(4) 0.000(4) 0.003(4)
C38 0.032(6) 0.034(6) 0.017(5) 0.004(4) 0.003(4) 0.001(5)
C39 0.025(5) 0.031(5) 0.023(5) 0.002(4) 0.002(4) -0.002(4)
C40 0.026(5) 0.031(5) 0.018(5) -0.002(4) 0.000(4) -0.001(4)
C41 0.050(8) 0.032(6) 0.069(10) -0.002(6) -0.008(7) -0.001(5)
C42 0.044(7) 0.028(6) 0.050(8) -0.002(5) -0.006(6) 0.002(5)
C43 0.057(8) 0.036(6) 0.043(8) -0.012(6) 0.001(6) -0.003(6)
C44 0.017(5) 0.039(5) 0.022(5) -0.002(4) 0.003(4) 0.001(4)
C45 0.041(8) 0.035(6) 0.053(8) -0.001(5) 0.024(6) -0.008(5)
C46 0.092(15) 0.041(7) 0.116(16) 0.010(9) 0.060(12) -0.002(8)
C47 0.25(3) 0.038(9) 0.15(2) -0.020(11) 0.14(2) -0.036(14)
C48 0.16(2) 0.055(8) 0.115(17) -0.012(10) 0.094(17) -0.026(11)
C49 0.092(12) 0.042(6) 0.056(9) -0.013(6) 0.045(8) -0.018(7)
C50 0.054(9) 0.043(5) 0.041(7) 0.010(5) 0.031(6) -0.003(6)
C51 0.058(10) 0.059(8) 0.057(9) 0.004(7) 0.040(8) -0.017(7)
C52 0.056(8) 0.075(7) 0.019(6) 0.001(6) 0.021(5) -0.014(8)
C53 0.038(7) 0.066(8) 0.028(6) -0.011(6) 0.014(5) -0.006(6)
C54 0.037(7) 0.041(6) 0.019(5) -0.003(5) 0.008(4) 0.008(5)
C55 0.027(5) 0.022(5) 0.032(5) 0.006(5) 0.010(4) -0.001(5)
C56 0.043(7) 0.046(6) 0.042(7) 0.014(6) -0.001(5) 0.009(7)
C57 0.039(8) 0.062(8) 0.042(7) 0.000(6) -0.003(6) 0.000(6)
C58 0.046(7) 0.029(6) 0.034(6) -0.003(5) 0.005(5) -0.016(5)
C59 0.027(6) 0.031(5) 0.022(5) -0.001(4) 0.011(4) -0.005(4)
C60 0.035(6) 0.035(5) 0.026(5) 0.000(4) 0.015(4) -0.001(4)
C61 0.055(9) 0.041(6) 0.043(8) -0.005(5) -0.006(6) 0.000(6)
C62 0.058(8) 0.025(6) 0.051(8) 0.001(5) 0.008(6) -0.002(5)
C63 0.045(8) 0.029(5) 0.059(8) 0.005(6) 0.010(6) 0.007(5)
C64 0.031(6) 0.032(5) 0.013(5) 0.003(4) 0.006(4) -0.009(4)
P1 0.062(3) 0.044(2) 0.057(2) 0.0092(18) 0.007(2) -0.0019(19)
F1 0.075(6) 0.060(6) 0.110(8) 0.003(5) 0.036(6) -0.023(5)
F2 0.057(5) 0.069(5) 0.042(4) 0.012(4) -0.003(4) -0.011(4)
F3 0.063(5) 0.046(4) 0.058(5) 0.000(4) 0.002(4) 0.010(4)
F4 0.089(7) 0.076(6) 0.071(6) 0.021(5) 0.015(5) -0.004(5)
F5 0.107(8) 0.082(7) 0.079(7) -0.007(6) 0.036(6) 0.018(6)
F6 0.057(5) 0.044(4) 0.056(5) 0.004(4) 0.014(4) 0.013(4)
P2 0.0304(18) 0.087(3) 0.0320(17) -0.024(2) 0.0161(14) -0.017(2)
F7 0.031(4) 0.183(11) 0.052(5) -0.014(7) 0.017(4) 0.012(6)
F8 0.069(5) 0.059(5) 0.059(5) -0.007(4) 0.023(4) -0.003(4)
F9 0.030(4) 0.065(5) 0.067(5) -0.016(4) 0.021(4) 0.001(4)
F10 0.070(6) 0.125(9) 0.038(4) -0.021(5) 0.027(4) -0.023(6)
F11 0.093(8) 0.133(9) 0.068(7) -0.031(6) 0.039(6) -0.056(7)
F12 0.044(5) 0.100(7) 0.031(4) -0.014(4) 0.015(3) -0.007(4)
P3 0.0282(16) 0.051(2) 0.0316(15) 0.0113(16) 0.0125(12) 0.0081(15)
F13 0.048(5) 0.056(5) 0.100(7) -0.021(5) 0.018(5) -0.008(4)
F14 0.056(6) 0.074(6) 0.125(9) 0.004(6) 0.053(6) -0.005(5)
F15 0.065(6) 0.082(7) 0.110(8) 0.022(6) 0.057(6) 0.021(5)
F16 0.044(5) 0.118(8) 0.039(4) -0.017(5) 0.013(3) -0.012(5)
F17 0.032(4) 0.042(4) 0.046(4) -0.009(3) 0.016(3) -0.001(3)
F18 0.044(5) 0.188(13) 0.039(4) 0.029(6) 0.018(4) 0.018(6)
P4 0.152(7) 0.111(6) 0.112(6) 0.006(4) 0.020(5) 0.025(5)
F19 0.166(12) 0.102(9) 0.113(11) 0.024(8) 0.025(9) 0.042(9)
F20 0.31(2) 0.21(2) 0.26(3) 0.039(16) 0.030(18) 0.158(19)
F21 0.34(2) 0.089(10) 0.134(13) 0.012(9) -0.002(15) 0.011(12)
F22 0.137(13) 0.205(17) 0.125(11) 0.042(11) 0.007(9) 0.026(12)
F23 0.183(17) 0.229(19) 0.134(13) -0.017(13) -0.003(12) -0.014(14)
F24 0.35(3) 0.189(19) 0.133(13) 0.054(12) 0.050(15) 0.033(16)

loop_
_atom_type_symbol
_atom_type_description
_atom_type_scat_dispersion_real
_atom_type_scat_dispersion_imag
_atom_type_scat_source
C C 0.0033 0.0016 'International Tables Vol C Tables 4.2.6.8 and 6.1.1.4'
H H 0.0000 0.0000 'International Tables Vol C Tables 4.2.6.8 and 6.1.1.4'
F F 0.0171 0.0103 'International Tables Vol C Tables 4.2.6.8 and 6.1.1.4'
N N 0.0061 0.0033 'International Tables Vol C Tables 4.2.6.8 and 6.1.1.4'
P P 0.1023 0.0942 'International Tables Vol C Tables 4.2.6.8 and 6.1.1.4'
Ru Ru -1.2594 0.8363 'International Tables Vol C Tables 4.2.6.8 and 6.1.1.4'

loop_
_geom_angle_atom_site_label_1
_geom_angle_atom_site_label_2
_geom_angle_atom_site_label_3
_geom_angle
N2 Ru1 N1 79.3(3)
N7 Ru1 N1 99.7(4)
N7 Ru1 N2 82.5(4)
N7 Ru1 N8 77.9(5)
N7 Ru1 N9 97.3(4)
N7 Ru1 N10 173.6(4)
N8 Ru1 N1 173.5(3)
N8 Ru1 N2 94.3(3)
N9 Ru1 N1 97.9(3)
N9 Ru1 N2 177.1(4)
N9 Ru1 N8 88.4(3)
N9 Ru1 N10 78.4(4)
N10 Ru1 N1 85.7(4)
N10 Ru1 N2 102.0(4)
N10 Ru1 N8 97.1(4)
N5 Ru2 N11 92.7(4)
N5 Ru2 N14 92.3(4)
N6 Ru2 N5 79.2(3)
N6 Ru2 N11 88.9(5)
N6 Ru2 N14 98.1(4)
N12 Ru2 N5 171.8(4)
N12 Ru2 N6 96.7(3)
N12 Ru2 N11 80.1(4)
N12 Ru2 N13 87.4(3)
N12 Ru2 N14 95.3(4)
N13 Ru2 N5 97.0(3)
N13 Ru2 N6 175.6(4)
N13 Ru2 N11 93.5(5)
N13 Ru2 N14 79.8(4)
N14 Ru2 N11 172.1(4)
C1 N1 Ru1 126.1(7)
C1 N1 C5 118.4(9)
C5 N1 Ru1 115.3(7)
C6 N2 Ru1 114.0(7)
C10 N2 Ru1 130.1(7)
C10 N2 C6 115.5(9)
C11 N3 C12 116.7(9)
C24 N4 C23 116.3(9)
C18 N5 Ru2 113.0(6)
C22 N5 Ru2 128.5(7)
C22 N5 C18 118.4(8)
C16 N6 Ru2 127.0(7)
C17 N6 Ru2 115.6(7)
C17 N6 C16 117.2(9)
C25 N7 Ru1 126.4(8)
C25 N7 C29 119.3(10)
C29 N7 Ru1 114.1(8)
C30 N8 Ru1 117.3(9)
C30 N8 C34 118.0(11)
C34 N8 Ru1 124.7(9)
C35 N9 Ru1 126.3(8)
C39 N9 Ru1 115.1(7)
C39 N9 C35 118.6(10)
C40 N10 Ru1 116.2(8)
C44 N10 Ru1 123.3(8)
C44 N10 C40 120.5(10)
C45 N11 Ru2 127.2(10)
C45 N11 C49 123.4(13)
C49 N11 Ru2 109.4(10)
C50 N12 Ru2 115.0(8)
C50 N12 C54 116.9(10)
C54 N12 Ru2 128.1(8)
C55 N13 Ru2 125.5(8)
C55 N13 C59 121.7(9)
C59 N13 Ru2 112.6(8)
C60 N14 Ru2 111.4(8)
C64 N14 Ru2 125.2(8)
C64 N14 C60 123.4(11)
N1 C1 H1 119.6
N1 C1 C2 120.9(10)
C2 C1 H1 119.6
C1 C2 H2 120.2
C3 C2 C1 119.7(10)
C3 C2 H2 120.2
C2 C3 H3 121.0
C4 C3 C2 118.0(10)
C4 C3 H3 121.0
C3 C4 C11 121.4(10)
C5 C4 C3 118.9(10)
C5 C4 C11 119.6(10)
N1 C5 C4 123.5(10)
N1 C5 C6 116.1(9)
C4 C5 C6 120.4(10)
N2 C6 C5 114.9(9)
C7 C6 N2 123.0(10)
C7 C6 C5 122.0(9)
C6 C7 C24 117.9(10)
C8 C7 C6 119.9(10)
C8 C7 C24 122.2(10)
C7 C8 H8 121.3
C7 C8 C9 117.5(11)
C9 C8 H8 121.3
C8 C9 H9 120.3
C10 C9 C8 119.4(10)
C10 C9 H9 120.3
N2 C10 C9 124.3(10)
N2 C10 H10 117.9
C9 C10 H10 117.9
N3 C11 C4 119.5(10)
N3 C11 C24 122.1(9)
C24 C11 C4 118.3(9)
N3 C12 C13 118.6(9)
N3 C12 C23 122.6(8)
C23 C12 C13 118.8(8)
C14 C13 C12 122.1(9)
C14 C13 C17 118.4(9)
C17 C13 C12 119.1(9)
C13 C14 H14 119.7
C13 C14 C15 120.7(10)
C15 C14 H14 119.7
C14 C15 H15 120.8
C14 C15 C16 118.4(9)
C16 C15 H15 120.8
N6 C16 C15 120.1(9)
N6 C16 H16 119.9
C15 C16 H16 119.9
N6 C17 C13 123.5(9)
N6 C17 C18 114.9(9)
C13 C17 C18 120.7(8)
N5 C18 C17 116.9(8)
N5 C18 C19 121.5(9)
C19 C18 C17 121.6(8)
C18 C19 C23 117.2(9)
C20 C19 C18 116.8(9)
C20 C19 C23 126.0(9)
C19 C20 H20 118.8
C19 C20 C21 122.4(9)
C21 C20 H20 118.8
C20 C21 H21 122.5
C20 C21 C22 115.0(10)
C22 C21 H21 122.5
N5 C22 C21 125.8(10)
N5 C22 H22 117.1
C21 C22 H22 117.1
N4 C23 C12 121.0(8)
N4 C23 C19 116.8(9)
C12 C23 C19 122.2(8)
N4 C24 C7 117.1(10)
N4 C24 C11 121.1(9)
C7 C24 C11 121.5(9)
N7 C25 H25 118.6
N7 C25 C26 122.7(12)
C26 C25 H25 118.6
C25 C26 H26 120.0
C27 C26 C25 120.0(14)
C27 C26 H26 120.0
C26 C27 H27 120.4
C26 C27 C28 119.2(13)
C28 C27 H27 120.4
C27 C28 H28 120.3
C29 C28 C27 119.5(14)
C29 C28 H28 120.3
C28 C29 N7 118.6(12)
C30 C29 N7 113.6(11)
C30 C29 C28 127.4(13)
N8 C30 C29 116.5(11)
N8 C30 C31 124.6(13)
C31 C30 C29 118.8(13)
C30 C31 H31 123.5
C30 C31 C32 112.9(14)
C32 C31 H31 123.5
C31 C32 H32 118.1
C33 C32 C31 123.7(13)
C33 C32 H32 118.1
C32 C33 H33 121.6
C32 C33 C34 116.9(16)
C34 C33 H33 121.6
N8 C34 C33 123.7(15)
N8 C34 H34 118.1
C33 C34 H34 118.1
N9 C35 H35 117.6
N9 C35 C36 124.8(12)
C36 C35 H35 117.6
C35 C36 H36 122.6
C35 C36 C37 114.8(10)
C37 C36 H36 122.6
C36 C37 H37 119.5
C38 C37 C36 120.9(10)
C38 C37 H37 119.5
C37 C38 H38 120.2
C37 C38 C39 119.6(11)
C39 C38 H38 120.2
N9 C39 C38 121.0(11)
N9 C39 C40 116.4(9)
C38 C39 C40 122.1(11)
N10 C40 C39 113.5(10)
N10 C40 C41 120.4(11)
C41 C40 C39 126.0(11)
C40 C41 H41 119.8
C42 C41 C40 120.4(13)
C42 C41 H41 119.8
C41 C42 H42 120.3
C43 C42 C41 119.4(12)
C43 C42 H42 120.3
C42 C43 H43 121.5
C42 C43 C44 116.9(12)
C44 C43 H43 121.5
N10 C44 C43 122.3(11)
N10 C44 H44 118.9
C43 C44 H44 118.9
N11 C45 H45 118.6
N11 C45 C46 122.7(14)
C46 C45 H45 118.6
C45 C46 H46 119.3
C47 C46 C45 121.4(17)
C47 C46 H46 119.3
C46 C47 H47 122.2
C46 C47 C48 115.6(18)
C48 C47 H47 122.2
C47 C48 H48 119.4
C47 C48 C49 121.2(17)
C49 C48 H48 119.4
N11 C49 C48 114.7(14)
N11 C49 C50 120.3(13)
C50 C49 C48 123.7(14)
N12 C50 C49 115.1(11)
N12 C50 C51 118.1(13)
C49 C50 C51 126.7(13)
C50 C51 H51 120.1
C52 C51 C50 119.8(14)
C52 C51 H51 120.1
C51 C52 H52 118.5
C53 C52 C51 123.1(13)
C53 C52 H52 118.5
C52 C53 H53 120.3
C52 C53 C54 119.3(13)
C54 C53 H53 120.3
N12 C54 C53 122.8(12)
N12 C54 H54 118.6
C53 C54 H54 118.6
N13 C55 H55 120.5
N13 C55 C56 119.1(12)
C56 C55 H55 120.5
C55 C56 H56 119.3
C57 C56 C55 121.4(13)
C57 C56 H56 119.3
C56 C57 H57 121.2
C56 C57 C58 117.6(12)
C58 C57 H57 121.2
C57 C58 H58 117.3
C57 C58 C59 125.4(12)
C59 C58 H58 117.3
C58 C59 N13 114.7(10)
C58 C59 C60 129.6(11)
C60 C59 N13 115.5(10)
N14 C60 C59 120.0(11)
N14 C60 C61 116.0(11)
C59 C60 C61 123.9(11)
C60 C61 H61 119.2
C62 C61 C60 121.7(13)
C62 C61 H61 119.2
C61 C62 H62 121.2
C61 C62 C63 117.6(13)
C63 C62 H62 121.2
C62 C63 H63 120.6
C62 C63 C64 118.7(12)
C64 C63 H63 120.6
N14 C64 C63 122.4(12)
N14 C64 H64 118.8
C63 C64 H64 118.8
F1 P1 F4 91.7(6)
F1 P1 F5 92.0(6)
F1 P1 F6 87.8(5)
F2 P1 F1 176.9(6)
F2 P1 F4 90.5(5)
F2 P1 F5 90.0(6)
F2 P1 F6 89.8(5)
F3 P1 F1 89.0(5)
F3 P1 F2 89.0(5)
F3 P1 F4 88.1(5)
F3 P1 F5 178.6(6)
F3 P1 F6 89.0(5)
F4 P1 F5 92.9(6)
F4 P1 F6 177.1(6)
F6 P1 F5 90.0(5)
F7 P2 F8 177.4(5)
F7 P2 F10 92.5(5)
F7 P2 F11 89.9(7)
F7 P2 F12 86.8(5)
F9 P2 F7 92.2(6)
F9 P2 F8 88.6(4)
F9 P2 F10 92.7(5)
F9 P2 F11 177.8(7)
F9 P2 F12 88.7(5)
F10 P2 F8 89.9(5)
F11 P2 F8 89.3(6)
F11 P2 F10 87.7(6)
F11 P2 F12 90.9(5)
F12 P2 F8 90.7(5)
F12 P2 F10 178.5(5)
F13 P3 F14 175.0(6)
F13 P3 F15 91.6(5)
F13 P3 F16 90.2(6)
F13 P3 F17 92.9(5)
F13 P3 F18 94.7(6)
F15 P3 F14 86.7(6)
F16 P3 F14 85.0(6)
F16 P3 F15 88.5(6)
F17 P3 F14 88.6(5)
F17 P3 F15 175.1(6)
F17 P3 F16 89.6(5)
F17 P3 F18 93.3(5)
F18 P3 F14 90.0(7)
F18 P3 F15 88.2(6)
F18 P3 F16 174.2(7)
F19 P4 F20 175.6(13)
F19 P4 F22 87.9(9)
F19 P4 F23 89.4(10)
F19 P4 F24 92.5(12)
F20 P4 F22 89.3(13)
F20 P4 F23 93.9(12)
F20 P4 F24 90.9(14)
F21 P4 F19 97.6(10)
F21 P4 F20 79.3(11)
F21 P4 F22 95.2(10)
F21 P4 F23 172.1(11)
F21 P4 F24 95.2(11)
F23 P4 F22 88.8(10)
F24 P4 F22 169.5(12)
F24 P4 F23 80.7(11)

loop_
_geom_bond_atom_site_label_1
_geom_bond_atom_site_label_2
_geom_bond_distance
Ru1 N1 2.072(9)
Ru1 N2 2.065(9)
Ru1 N7 2.041(10)
Ru1 N8 2.065(9)
Ru1 N9 2.041(9)
Ru1 N10 2.061(10)
Ru2 N5 2.080(7)
Ru2 N6 2.075(9)
Ru2 N11 2.114(12)
Ru2 N12 2.037(9)
Ru2 N13 2.061(8)
Ru2 N14 2.108(10)
N1 C1 1.347(13)
N1 C5 1.348(14)
N2 C6 1.402(13)
N2 C10 1.317(14)
N3 C11 1.332(13)
N3 C12 1.341(13)
N4 C23 1.367(12)
N4 C24 1.353(13)
N5 C18 1.362(12)
N5 C22 1.272(13)
N6 C16 1.346(14)
N6 C17 1.331(13)
N7 C25 1.330(16)
N7 C29 1.460(16)
N8 C30 1.324(17)
N8 C34 1.347(17)
N9 C35 1.362(15)
N9 C39 1.338(15)
N10 C40 1.335(14)
N10 C44 1.307(15)
N11 C45 1.244(17)
N11 C49 1.370(18)
N12 C50 1.360(15)
N12 C54 1.382(14)
N13 C55 1.384(15)
N13 C59 1.400(15)
N14 C60 1.333(15)
N14 C64 1.239(15)
C1 H1 0.9500
C1 C2 1.411(15)
C2 H2 0.9500
C2 C3 1.393(16)
C3 H3 0.9500
C3 C4 1.389(15)
C4 C5 1.380(14)
C4 C11 1.449(15)
C5 C6 1.452(16)
C6 C7 1.375(15)
C7 C8 1.361(16)
C7 C24 1.432(15)
C8 H8 0.9500
C8 C9 1.412(15)
C9 H9 0.9500
C9 C10 1.374(15)
C10 H10 0.9500
C11 C24 1.444(15)
C12 C13 1.500(12)
C12 C23 1.425(14)
C13 C14 1.338(13)
C13 C17 1.362(14)
C14 H14 0.9500
C14 C15 1.352(13)
C15 H15 0.9500
C15 C16 1.420(15)
C16 H16 0.9500
C17 C18 1.471(14)
C18 C19 1.419(12)
C19 C20 1.367(14)
C19 C23 1.441(13)
C20 H20 0.9500
C20 C21 1.378(14)
C21 H21 0.9500
C21 C22 1.409(15)
C22 H22 0.9500
C25 H25 0.9500
C25 C26 1.408(17)
C26 H26 0.9500
C26 C27 1.40(2)
C27 H27 0.9500
C27 C28 1.43(2)
C28 H28 0.9500
C28 C29 1.417(19)
C29 C30 1.399(18)
C30 C31 1.397(18)
C31 H31 0.9500
C31 C32 1.45(2)
C32 H32 0.9500
C32 C33 1.32(2)
C33 H33 0.9500
C33 C34 1.380(16)
C34 H34 0.9500
C35 H35 0.9500
C35 C36 1.368(15)
C36 H36 0.9500
C36 C37 1.459(16)
C37 H37 0.9500
C37 C38 1.334(16)
C38 H38 0.9500
C38 C39 1.416(15)
C39 C40 1.462(16)
C40 C41 1.391(18)
C41 H41 0.9500
C41 C42 1.384(19)
C42 H42 0.9500
C42 C43 1.365(19)
C43 H43 0.9500
C43 C44 1.448(18)
C44 H44 0.9500
C45 H45 0.9500
C45 C46 1.40(2)
C46 H46 0.9500
C46 C47 1.37(3)
C47 H47 0.9500
C47 C48 1.40(3)
C48 H48 0.9500
C48 C49 1.49(2)
C49 C50 1.40(2)
C50 C51 1.445(18)
C51 H51 0.9500
C51 C52 1.34(2)
C52 H52 0.9500
C52 C53 1.25(2)
C53 H53 0.9500
C53 C54 1.391(17)
C54 H54 0.9500
C55 H55 0.9500
C55 C56 1.402(16)
C56 H56 0.9500
C56 C57 1.34(2)
C57 H57 0.9500
C57 C58 1.375(19)
C58 H58 0.9500
C58 C59 1.390(17)
C59 C60 1.400(17)
C60 C61 1.454(18)
C61 H61 0.9500
C61 C62 1.329(19)
C62 H62 0.9500
C62 C63 1.37(2)
C63 H63 0.9500
C63 C64 1.408(18)
C64 H64 0.9500
P1 F1 1.623(11)
P1 F2 1.612(9)
P1 F3 1.593(10)
P1 F4 1.627(10)
P1 F5 1.641(11)
P1 F6 1.640(9)
P2 F7 1.591(11)
P2 F8 1.622(10)
P2 F9 1.580(10)
P2 F10 1.618(9)
P2 F11 1.592(12)
P2 F12 1.593(8)
P3 F13 1.536(10)
P3 F14 1.634(11)
P3 F15 1.607(10)
P3 F16 1.591(8)
P3 F17 1.572(8)
P3 F18 1.574(9)
P4 F19 1.573(13)
P4 F20 1.573(15)
P4 F21 1.563(15)
P4 F22 1.626(14)
P4 F23 1.589(15)
P4 F24 1.586(15)

loop_
_smtbx_masks_void_nr
_smtbx_masks_void_average_x
_smtbx_masks_void_average_y
_smtbx_masks_void_average_z
_smtbx_masks_void_volume
_smtbx_masks_void_count_electrons
1 0.500 -0.485 0.500 1468.9 499.2
